data_4327119
loop_
_publ_author_name
'Stephen Sproules'
'Thomas Weyherm\"uller'
'Richard Goddard'
'Karl Wieghardt'

_publ_section_title
;
 The Rhenium Tris(dithiolene) Electron Transfer Series: Calibrating
 Covalency
;
_journal_name_full 'Inorganic Chemistry'
_journal_page_first 12623
_journal_page_last 12631
_journal_paper_doi 10.1021/ic2016534
_journal_volume 50
_journal_year 2011
_chemical_formula_moiety '(C24 H20 P)+, (C42 H30 Re S6)-, (C4 H9 N O)'
_chemical_formula_sum 'C70 H59 N O P Re S6'
_chemical_formula_weight 1339.71
_chemical_name_systematic
; 
 ? 
;
_space_group_IT_number 14
_symmetry_cell_setting monoclinic
_symmetry_space_group_name_Hall '-P 2yn'
_symmetry_space_group_name_H-M 'P 1 21/n 1'
_atom_sites_solution_hydrogens geom
_atom_sites_solution_primary direct
_atom_sites_solution_secondary difmap
_audit_creation_method SHELXL-97
_cell_angle_alpha 90.00
_cell_angle_beta 116.539(4)
_cell_angle_gamma 90.00
_cell_formula_units_Z 4
_cell_length_a 14.1730(10)
_cell_length_b 31.364(3)
_cell_length_c 14.7187(12)
_cell_measurement_temperature 100(2)
_cell_volume 5853.4(9)
_computing_cell_refinement 'Nonius Collect Software'
_computing_data_collection 'Nonius Collect Software'
_computing_data_reduction 'Nonius Collect Software'
_computing_structure_refinement 'SHELXL-97 (Sheldrick, 1997)'
_computing_structure_solution 'SHELXS-97 (Sheldrick, 1990)'
_diffrn_ambient_temperature 100(2)
_diffrn_measured_fraction_theta_full 0.999
_diffrn_measured_fraction_theta_max 0.999
_diffrn_measurement_device_type 'Bruker-Nonius KappaCCD'
_diffrn_measurement_method '3634 images at 0.5 deg. stepwise rotation in omega and phi, 5 sec./frame'
_diffrn_radiation_monochromator graphite
_diffrn_radiation_source 'rotating anode'
_diffrn_radiation_type MoK\a
_diffrn_radiation_wavelength 0.71073
_diffrn_reflns_av_R_equivalents 0.0384
_diffrn_reflns_av_sigmaI/netI 0.0151
_diffrn_reflns_limit_h_max 21
_diffrn_reflns_limit_h_min -21
_diffrn_reflns_limit_k_max 47
_diffrn_reflns_limit_k_min -47
_diffrn_reflns_limit_l_max 22
_diffrn_reflns_limit_l_min -22
_diffrn_reflns_number 304224
_diffrn_reflns_theta_full 32.50
_diffrn_reflns_theta_max 32.50
_diffrn_reflns_theta_min 1.68
_exptl_absorpt_coefficient_mu 2.364
_exptl_absorpt_correction_T_max 0.9114
_exptl_absorpt_correction_T_min 0.8712
_exptl_absorpt_correction_type gaussian
_exptl_absorpt_process_details 'SADABS 2008/1, Bruker AXS (2008)'
_exptl_crystal_colour black
_exptl_crystal_density_diffrn 1.520
_exptl_crystal_description 'opaque parallelepiped'
_exptl_crystal_F_000 2720
_exptl_crystal_size_max 0.06
_exptl_crystal_size_mid 0.04
_exptl_crystal_size_min 0.04
_refine_diff_density_max 2.634
_refine_diff_density_min -6.382
_refine_diff_density_rms 0.149
_refine_ls_extinction_method none
_refine_ls_goodness_of_fit_ref 1.325
_refine_ls_hydrogen_treatment constr
_refine_ls_matrix_type full
_refine_ls_number_parameters 745
_refine_ls_number_reflns 21162
_refine_ls_number_restraints 47
_refine_ls_restrained_S_all 1.327
_refine_ls_R_factor_all 0.0538
_refine_ls_R_factor_gt 0.0499
_refine_ls_shift/su_max 0.054
_refine_ls_shift/su_mean 0.001
_refine_ls_structure_factor_coef Fsqd
_refine_ls_weighting_details 'calc w=1/[\s^2^(Fo^2^)+(0.0000P)^2^+34.1882P] where P=(Fo^2^+2Fc^2^)/3'
_refine_ls_weighting_scheme calc
_refine_ls_wR_factor_gt 0.1094
_refine_ls_wR_factor_ref 0.1116
_reflns_number_gt 19747
_reflns_number_total 21162
_reflns_threshold_expression >2sigma(I)
_cod_data_source_file ic2016534_si_002_2.cif
_cod_data_source_block 6321
_cod_original_cell_volume 5853.4(8)
_cod_original_sg_symbol_H-M 'P 21/n'
_cod_database_code 4327119

loop_
_symmetry_equiv_pos_as_xyz
'x, y, z'
'-x+1/2, y+1/2, -z+1/2'
'-x, -y, -z'
'x-1/2, -y-1/2, z-1/2'

loop_
_atom_site_label
_atom_site_type_symbol
_atom_site_fract_x
_atom_site_fract_y
_atom_site_fract_z
_atom_site_U_iso_or_equiv
_atom_site_adp_type
_atom_site_occupancy
_atom_site_symmetry_multiplicity
_atom_site_calc_flag
_atom_site_refinement_flags
_atom_site_disorder_assembly
_atom_site_disorder_group
Re1 Re 0.701187(7) 0.861679(3) 0.750689(7) 0.01500(2) Uani 1 1 d . . .
S1 S 0.60779(5) 0.80645(2) 0.78115(5) 0.02145(13) Uani 1 1 d . . .
C2 C 0.5369(2) 0.82709(12) 0.8418(2) 0.0294(7) Uani 1 1 d . A .
C3 C 0.5455(2) 0.86851(14) 0.8659(3) 0.0412(8) Uani 1 1 d . . .
S4 S 0.63041(6) 0.90122(3) 0.84081(6) 0.03173(16) Uani 1 1 d . A .
C5 C 0.4665(2) 0.79715(13) 0.8602(2) 0.0325(7) Uani 1 1 d . . .
C6 C 0.5029(3) 0.77019(12) 0.9418(3) 0.0394(9) Uani 1 1 d . A .
H6 H 0.5762 0.7690 0.9867 0.047 Uiso 1 1 calc R . .
C7 C 0.4323(4) 0.74439(13) 0.9592(3) 0.0502(10) Uani 1 1 d . . .
H7 H 0.4573 0.7257 1.0160 0.060 Uiso 1 1 calc R A .
C8 C 0.3263(3) 0.74615(14) 0.8937(3) 0.0504(9) Uani 1 1 d . A .
H8 H 0.2778 0.7294 0.9068 0.060 Uiso 1 1 calc R . .
C9 C 0.2909(3) 0.7715(2) 0.8109(5) 0.0793(17) Uani 1 1 d . . .
H9 H 0.2179 0.7718 0.7648 0.095 Uiso 1 1 calc R A .
C10 C 0.3592(3) 0.7968(2) 0.7933(4) 0.0752(17) Uani 1 1 d . A .
H10 H 0.3333 0.8143 0.7346 0.090 Uiso 1 1 calc R . .
C11 C 0.4732(6) 0.8939(3) 0.8970(6) 0.0293(13) Uani 0.23 1 d PG A 1
C12 C 0.4713(9) 0.8789(4) 0.9851(7) 0.0444(15) Uani 0.23 1 d PG A 1
H12 H 0.5146 0.8555 1.0208 0.053 Uiso 0.23 1 calc PR A 1
C13 C 0.4062(12) 0.8982(5) 1.0210(9) 0.0457(16) Uani 0.23 1 d PG A 1
H13 H 0.4049 0.8880 1.0812 0.055 Uiso 0.23 1 calc PR A 1
C14 C 0.3429(11) 0.9324(5) 0.9688(12) 0.070(2) Uani 0.23 1 d PG A 1
H14 H 0.2984 0.9456 0.9933 0.084 Uiso 0.23 1 calc PR A 1
C15 C 0.3448(9) 0.9474(4) 0.8807(11) 0.0525(19) Uani 0.23 1 d PG A 1
H15 H 0.3016 0.9708 0.8450 0.063 Uiso 0.23 1 calc PR A 1
C16 C 0.4099(7) 0.9281(3) 0.8448(8) 0.0453(17) Uani 0.23 1 d PG A 1
H16 H 0.4112 0.9383 0.7846 0.054 Uiso 0.23 1 calc PR A 1
C11X C 0.4644(3) 0.88114(17) 0.9019(4) 0.0293(13) Uani 0.36 1 d PG A 2
C12X C 0.5015(5) 0.8860(2) 1.0061(4) 0.0444(15) Uani 0.36 1 d PG A 2
H12X H 0.5710 0.8771 1.0511 0.053 Uiso 0.36 1 calc PR A 2
C13X C 0.4370(7) 0.9039(3) 1.0445(5) 0.0457(16) Uani 0.36 1 d PG A 2
H13X H 0.4624 0.9072 1.1158 0.055 Uiso 0.36 1 calc PR A 2
C14X C 0.3354(6) 0.9169(3) 0.9788(7) 0.070(2) Uani 0.36 1 d PG A 2
H14X H 0.2913 0.9291 1.0050 0.084 Uiso 0.36 1 calc PR A 2
C15X C 0.2982(4) 0.9120(3) 0.8745(6) 0.0525(19) Uani 0.36 1 d PG A 2
H15X H 0.2288 0.9209 0.8296 0.063 Uiso 0.36 1 calc PR A 2
C16X C 0.3627(4) 0.8941(2) 0.8361(4) 0.0453(17) Uani 0.36 1 d PG A 2
H16X H 0.3373 0.8908 0.7649 0.054 Uiso 0.36 1 calc PR A 2
C11Y C 0.4932(7) 0.8994(3) 0.9173(7) 0.0293(13) Uani 0.22 1 d PG A 3
C12Y C 0.4628(10) 0.8776(4) 0.9821(10) 0.0444(15) Uani 0.22 1 d PG A 3
H12Y H 0.4822 0.8486 0.9983 0.053 Uiso 0.22 1 calc PR A 3
C13Y C 0.4039(13) 0.8982(5) 1.0232(12) 0.0457(16) Uani 0.22 1 d PG A 3
H13Y H 0.3831 0.8833 1.0675 0.055 Uiso 0.22 1 calc PR A 3
C14Y C 0.3754(13) 0.9407(5) 0.9995(13) 0.070(2) Uani 0.22 1 d PG A 3
H14Y H 0.3352 0.9548 1.0276 0.084 Uiso 0.22 1 calc PR A 3
C15Y C 0.4058(11) 0.9625(3) 0.9347(13) 0.0525(19) Uani 0.22 1 d PG A 3
H15Y H 0.3864 0.9915 0.9185 0.063 Uiso 0.22 1 calc PR A 3
C16Y C 0.4647(9) 0.9419(3) 0.8936(10) 0.0453(17) Uani 0.22 1 d PG A 3
H16Y H 0.4855 0.9568 0.8493 0.054 Uiso 0.22 1 calc PR A 3
C11Z C 0.5229(7) 0.8878(3) 0.9526(7) 0.0293(13) Uani 0.19 1 d PG A 4
C12Z C 0.5977(8) 0.9092(4) 1.0367(8) 0.0444(15) Uani 0.19 1 d PG A 4
H12Z H 0.6690 0.9103 1.0478 0.053 Uiso 0.19 1 calc PR A 4
C13Z C 0.5681(12) 0.9290(5) 1.1045(9) 0.0457(16) Uani 0.19 1 d PG A 4
H13Z H 0.6192 0.9436 1.1619 0.055 Uiso 0.19 1 calc PR A 4
C14Z C 0.4637(13) 0.9274(6) 1.0882(12) 0.070(2) Uani 0.19 1 d PG A 4
H14Z H 0.4434 0.9409 1.1346 0.084 Uiso 0.19 1 calc PR A 4
C15Z C 0.3889(10) 0.9060(6) 1.0041(13) 0.0525(19) Uani 0.19 1 d PG A 4
H15Z H 0.3176 0.9049 0.9930 0.063 Uiso 0.19 1 calc PR A 4
C16Z C 0.4185(7) 0.8862(4) 0.9363(10) 0.0453(17) Uani 0.19 1 d PG A 4
H16Z H 0.3674 0.8716 0.8789 0.054 Uiso 0.19 1 calc PR A 4
S21 S 0.85225(5) 0.82226(2) 0.85022(5) 0.01711(12) Uani 1 1 d . . .
C22 C 0.95995(19) 0.85637(8) 0.90711(18) 0.0173(5) Uani 1 1 d . . .
C23 C 0.94754(19) 0.89829(9) 0.88208(19) 0.0188(5) Uani 1 1 d . . .
S24 S 0.82326(5) 0.91710(2) 0.79818(5) 0.01930(13) Uani 1 1 d . . .
C25 C 1.05953(19) 0.83635(9) 0.98125(19) 0.0187(5) Uani 1 1 d . . .
C26 C 1.1533(2) 0.84084(11) 0.9735(2) 0.0269(6) Uani 1 1 d . . .
H26 H 1.1548 0.8573 0.9200 0.032 Uiso 1 1 calc R . .
C27 C 1.2454(2) 0.82109(12) 1.0443(3) 0.0359(8) Uani 1 1 d . . .
H27 H 1.3090 0.8241 1.0383 0.043 Uiso 1 1 calc R . .
C28 C 1.2447(3) 0.79747(12) 1.1223(3) 0.0345(8) Uani 1 1 d . . .
H28 H 1.3078 0.7844 1.1703 0.041 Uiso 1 1 calc R . .
C29 C 1.1522(2) 0.79277(10) 1.1310(2) 0.0281(7) Uani 1 1 d . . .
H29 H 1.1516 0.7765 1.1852 0.034 Uiso 1 1 calc R . .
C30 C 1.0598(2) 0.81184(9) 1.0602(2) 0.0216(6) Uani 1 1 d . . .
H30 H 0.9961 0.8081 1.0658 0.026 Uiso 1 1 calc R . .
C31 C 1.0266(2) 0.93263(9) 0.9244(2) 0.0237(6) Uani 1 1 d . . .
C32 C 1.0500(3) 0.95787(11) 0.8604(2) 0.0314(7) Uani 1 1 d . . .
H32 H 1.0203 0.9513 0.7900 0.038 Uiso 1 1 calc R . .
C33 C 1.1167(3) 0.99284(12) 0.8980(3) 0.0395(9) Uani 1 1 d . . .
H33 H 1.1342 1.0098 0.8542 0.047 Uiso 1 1 calc R . .
C34 C 1.1574(3) 1.00252(12) 1.0006(3) 0.0379(9) Uani 1 1 d . . .
H34 H 1.2018 1.0267 1.0267 0.045 Uiso 1 1 calc R . .
C35 C 1.1348(3) 0.97812(11) 1.0644(3) 0.0330(8) Uani 1 1 d . . .
H35 H 1.1635 0.9852 1.1344 0.040 Uiso 1 1 calc R . .
C36 C 1.0701(2) 0.94295(11) 1.0278(2) 0.0274(7) Uani 1 1 d . . .
H36 H 1.0550 0.9257 1.0728 0.033 Uiso 1 1 calc R . .
S41 S 0.68754(5) 0.81974(2) 0.61500(4) 0.01637(11) Uani 1 1 d . . .
C42 C 0.61120(19) 0.84596(9) 0.50132(18) 0.0179(5) Uani 1 1 d . . .
C43 C 0.5742(2) 0.88569(9) 0.50361(19) 0.0205(5) Uani 1 1 d . . .
S44 S 0.60127(5) 0.90857(2) 0.62004(5) 0.02026(13) Uani 1 1 d . . .
C45 C 0.5931(2) 0.82269(9) 0.40721(19) 0.0206(5) Uani 1 1 d . . .
C46 C 0.5565(2) 0.78073(10) 0.3917(2) 0.0243(6) Uani 1 1 d . . .
H46 H 0.5467 0.7663 0.4436 0.029 Uiso 1 1 calc R . .
C47 C 0.5341(3) 0.75984(12) 0.3010(2) 0.0322(7) Uani 1 1 d . . .
H47 H 0.5085 0.7314 0.2909 0.039 Uiso 1 1 calc R . .
C48 C 0.5491(3) 0.78037(14) 0.2259(2) 0.0396(9) Uani 1 1 d . . .
H48 H 0.5317 0.7664 0.1632 0.048 Uiso 1 1 calc R . .
C49 C 0.5893(3) 0.82124(14) 0.2414(2) 0.0410(9) Uani 1 1 d . . .
H49 H 0.6018 0.8349 0.1902 0.049 Uiso 1 1 calc R . .
C50 C 0.6116(3) 0.84255(11) 0.3318(2) 0.0313(7) Uani 1 1 d . . .
H50 H 0.6395 0.8707 0.3422 0.038 Uiso 1 1 calc R . .
C51 C 0.5083(2) 0.91252(11) 0.4145(2) 0.0275(6) Uani 1 1 d . . .
C52 C 0.5329(3) 0.95555(12) 0.4136(3) 0.0388(9) Uani 1 1 d . . .
H52 H 0.5910 0.9676 0.4702 0.047 Uiso 1 1 calc R . .
C53 C 0.4724(3) 0.98091(14) 0.3299(3) 0.0441(10) Uani 1 1 d . . .
H53 H 0.4896 1.0102 0.3295 0.053 Uiso 1 1 calc R . .
C54 C 0.3878(3) 0.96359(15) 0.2478(3) 0.0443(10) Uani 1 1 d . . .
H54 H 0.3476 0.9808 0.1903 0.053 Uiso 1 1 calc R . .
C55 C 0.3612(3) 0.92113(15) 0.2487(2) 0.0388(9) Uani 1 1 d . . .
H55 H 0.3020 0.9095 0.1923 0.047 Uiso 1 1 calc R . .
C56 C 0.4213(2) 0.89520(13) 0.3325(2) 0.0312(7) Uani 1 1 d . . .
H56 H 0.4028 0.8661 0.3334 0.037 Uiso 1 1 calc R . .
P60 P 0.57400(5) 0.62205(3) 0.89665(5) 0.02118(14) Uani 1 1 d . . .
C61 C 0.69095(19) 0.65364(10) 0.9354(2) 0.0217(5) Uani 1 1 d . . .
C62 C 0.6876(2) 0.69457(12) 0.8980(2) 0.0292(7) Uani 1 1 d . . .
H62 H 0.6239 0.7053 0.8454 0.035 Uiso 1 1 calc R . .
C63 C 0.7775(3) 0.71971(12) 0.9374(3) 0.0360(8) Uani 1 1 d . . .
H63 H 0.7752 0.7477 0.9120 0.043 Uiso 1 1 calc R . .
C64 C 0.8706(2) 0.70417(12) 1.0138(3) 0.0310(7) Uani 1 1 d . . .
H64 H 0.9317 0.7217 1.0410 0.037 Uiso 1 1 calc R . .
C65 C 0.8749(2) 0.66347(11) 1.0506(2) 0.0290(7) Uani 1 1 d . . .
H65 H 0.9391 0.6529 1.1027 0.035 Uiso 1 1 calc R . .
C66 C 0.7862(2) 0.63793(10) 1.0119(2) 0.0253(6) Uani 1 1 d . . .
H66 H 0.7895 0.6098 1.0370 0.030 Uiso 1 1 calc R . .
C71 C 0.4738(2) 0.63640(10) 0.77293(19) 0.0222(5) Uani 1 1 d . . .
C72 C 0.4184(2) 0.67454(11) 0.7583(2) 0.0289(7) Uani 1 1 d . . .
H72 H 0.4346 0.6935 0.8136 0.035 Uiso 1 1 calc R . .
C73 C 0.3398(3) 0.68463(12) 0.6629(2) 0.0331(8) Uani 1 1 d . . .
H73 H 0.3021 0.7107 0.6529 0.040 Uiso 1 1 calc R . .
C74 C 0.3155(2) 0.65693(11) 0.5816(2) 0.0292(7) Uani 1 1 d . . .
H74 H 0.2607 0.6638 0.5165 0.035 Uiso 1 1 calc R . .
C75 C 0.3715(2) 0.61941(11) 0.5961(2) 0.0282(7) Uani 1 1 d . . .
H75 H 0.3559 0.6008 0.5403 0.034 Uiso 1 1 calc R . .
C76 C 0.4502(2) 0.60856(10) 0.6912(2) 0.0244(6) Uani 1 1 d . . .
H76 H 0.4876 0.5825 0.7008 0.029 Uiso 1 1 calc R . .
C81 C 0.5234(2) 0.63009(11) 0.9879(2) 0.0253(6) Uani 1 1 d . . .
C82 C 0.5916(3) 0.64245(17) 1.0868(3) 0.0465(11) Uani 1 1 d . . .
H82 H 0.6642 0.6472 1.1054 0.056 Uiso 1 1 calc R . .
C83 C 0.5532(3) 0.64793(19) 1.1587(3) 0.0550(13) Uani 1 1 d . . .
H83 H 0.5996 0.6566 1.2259 0.066 Uiso 1 1 calc R . .
C84 C 0.4482(3) 0.64083(14) 1.1321(3) 0.0392(8) Uani 1 1 d . . .
H84 H 0.4222 0.6441 1.1811 0.047 Uiso 1 1 calc R . .
C85 C 0.3811(2) 0.62896(11) 1.0345(2) 0.0306(7) Uani 1 1 d . . .
H85 H 0.3086 0.6244 1.0162 0.037 Uiso 1 1 calc R . .
C86 C 0.4179(2) 0.62358(11) 0.9622(2) 0.0275(6) Uani 1 1 d . . .
H86 H 0.3705 0.6154 0.8949 0.033 Uiso 1 1 calc R . .
C91 C 0.6090(2) 0.56730(10) 0.8952(2) 0.0253(6) Uani 1 1 d . . .
C92 C 0.5515(3) 0.53556(12) 0.9144(2) 0.0335(7) Uani 1 1 d . . .
H92 H 0.4946 0.5428 0.9289 0.040 Uiso 1 1 calc R . .
C93 C 0.5786(3) 0.49311(13) 0.9120(3) 0.0423(9) Uani 1 1 d . . .
H93 H 0.5403 0.4712 0.9255 0.051 Uiso 1 1 calc R . .
C94 C 0.6611(3) 0.48252(12) 0.8900(3) 0.0382(8) Uani 1 1 d . . .
H94 H 0.6803 0.4535 0.8908 0.046 Uiso 1 1 calc R . .
C95 C 0.7153(3) 0.51369(12) 0.8671(3) 0.0352(8) Uani 1 1 d . . .
H95 H 0.7702 0.5061 0.8497 0.042 Uiso 1 1 calc R . .
C96 C 0.6896(2) 0.55611(12) 0.8693(3) 0.0326(7) Uani 1 1 d . . .
H96 H 0.7267 0.5777 0.8533 0.039 Uiso 1 1 calc R . .
O101 O 0.80821(17) 0.96234(15) 0.3438(2) 0.143(3) Uani 0.78 1 d PDU B 1
C102 C 0.72753(14) 0.96599(10) 0.27044(17) 0.111(3) Uani 0.78 1 d PDU B 1
C103 C 0.6805(4) 0.93125(16) 0.1849(4) 0.113(4) Uani 0.78 1 d PDU B 1
H10A H 0.6126 0.9411 0.1318 0.170 Uiso 0.78 1 calc PR B 1
H10B H 0.6702 0.9046 0.2141 0.170 Uiso 0.78 1 calc PR B 1
H10C H 0.7293 0.9263 0.1554 0.170 Uiso 0.78 1 calc PR B 1
N104 N 0.6678(3) 1.00174(13) 0.2549(3) 0.130(3) Uani 0.78 1 d PDU B 1
C105 C 0.5615(4) 1.0029(3) 0.1531(4) 0.131(4) Uani 0.78 1 d PDU B 1
H10D H 0.5241 1.0296 0.1498 0.196 Uiso 0.78 1 calc PR B 1
H10E H 0.5172 0.9787 0.1516 0.196 Uiso 0.78 1 calc PR B 1
H10F H 0.5774 1.0012 0.0949 0.196 Uiso 0.78 1 calc PR B 1
C106 C 0.7110(6) 1.03295(18) 0.3325(4) 0.138(4) Uani 0.78 1 d PDU B 1
H10G H 0.6627 1.0573 0.3159 0.208 Uiso 0.78 1 calc PR B 1
H10H H 0.7792 1.0426 0.3380 0.208 Uiso 0.78 1 calc PR B 1
H10I H 0.7211 1.0206 0.3974 0.208 Uiso 0.78 1 calc PR B 1
O111 O 0.8015(2) 0.94570(10) 0.2510(5) 0.143(3) Uani 0.22 1 d PD C 2
C112 C 0.72185(18) 0.96232(8) 0.1963(3) 0.111(3) Uani 0.22 1 d PD C 2
C113 C 0.6694(6) 0.9591(3) 0.0772(4) 0.113(4) Uani 0.22 1 d PD C 2
H11A H 0.6023 0.9747 0.0485 0.170 Uiso 0.22 1 calc PR C 2
H11B H 0.6565 0.9291 0.0568 0.170 Uiso 0.22 1 calc PR C 2
H11C H 0.7166 0.9717 0.0520 0.170 Uiso 0.22 1 calc PR C 2
N114 N 0.6675(4) 0.98632(18) 0.2341(4) 0.130(3) Uani 0.22 1 d PD C 2
C115 C 0.5618(5) 1.0071(3) 0.1526(8) 0.131(4) Uani 0.22 1 d PD C 2
H11D H 0.5296 1.0240 0.1873 0.196 Uiso 0.22 1 calc PR C 2
H11E H 0.5130 0.9845 0.1129 0.196 Uiso 0.22 1 calc PR C 2
H11F H 0.5774 1.0255 0.1073 0.196 Uiso 0.22 1 calc PR C 2
C116 C 0.7148(9) 0.9893(4) 0.3416(5) 0.138(4) Uani 0.22 1 d PD C 2
H11G H 0.6709 1.0072 0.3621 0.208 Uiso 0.22 1 calc PR C 2
H11H H 0.7850 1.0022 0.3660 0.208 Uiso 0.22 1 calc PR C 2
H11I H 0.7213 0.9608 0.3708 0.208 Uiso 0.22 1 calc PR C 2

loop_
_atom_site_aniso_label
_atom_site_aniso_U_11
_atom_site_aniso_U_22
_atom_site_aniso_U_33
_atom_site_aniso_U_23
_atom_site_aniso_U_13
_atom_site_aniso_U_12
Re1 0.01390(3) 0.01951(4) 0.01174(3) 0.00029(3) 0.00584(2) 0.00241(3)
S1 0.0158(2) 0.0300(3) 0.0223(2) 0.0034(2) 0.01182(18) 0.0005(2)
C2 0.0185(9) 0.0501(18) 0.0253(10) 0.0104(11) 0.0148(8) 0.0084(11)
C3 0.0403(11) 0.057(2) 0.0460(13) 0.0130(13) 0.0366(10) 0.0201(14)
S4 0.0457(3) 0.0305(4) 0.0310(3) 0.0001(3) 0.0280(2) 0.0093(3)
C5 0.0273(10) 0.0499(19) 0.0292(11) 0.0009(12) 0.0206(9) -0.0003(12)
C6 0.0527(18) 0.0363(17) 0.0264(13) -0.0061(12) 0.0152(13) -0.0167(15)
C7 0.092(2) 0.0351(17) 0.0343(14) -0.0143(12) 0.0376(15) -0.0232(18)
C8 0.0573(14) 0.047(2) 0.0763(18) -0.0093(16) 0.0562(12) -0.0107(16)
C9 0.0313(15) 0.091(4) 0.121(4) 0.043(3) 0.0394(19) 0.001(2)
C10 0.0257(15) 0.108(4) 0.087(3) 0.048(3) 0.0213(18) -0.001(2)
C11 0.0390(18) 0.019(3) 0.047(2) 0.007(2) 0.0351(15) 0.005(2)
C12 0.061(3) 0.053(3) 0.0289(19) -0.010(2) 0.0283(18) 0.010(3)
C13 0.044(3) 0.068(4) 0.033(2) -0.015(2) 0.0247(19) -0.002(3)
C14 0.094(3) 0.060(6) 0.104(4) 0.014(4) 0.088(2) 0.029(4)
C15 0.038(2) 0.048(4) 0.094(4) -0.023(3) 0.049(2) -0.004(3)
C16 0.038(2) 0.042(4) 0.073(4) -0.018(3) 0.040(2) -0.004(3)
C11X 0.0390(18) 0.019(3) 0.047(2) 0.007(2) 0.0351(15) 0.005(2)
C12X 0.061(3) 0.053(3) 0.0289(19) -0.010(2) 0.0283(18) 0.010(3)
C13X 0.044(3) 0.068(4) 0.033(2) -0.015(2) 0.0247(19) -0.002(3)
C14X 0.094(3) 0.060(6) 0.104(4) 0.014(4) 0.088(2) 0.029(4)
C15X 0.038(2) 0.048(4) 0.094(4) -0.023(3) 0.049(2) -0.004(3)
C16X 0.038(2) 0.042(4) 0.073(4) -0.018(3) 0.040(2) -0.004(3)
C11Y 0.0390(18) 0.019(3) 0.047(2) 0.007(2) 0.0351(15) 0.005(2)
C12Y 0.061(3) 0.053(3) 0.0289(19) -0.010(2) 0.0283(18) 0.010(3)
C13Y 0.044(3) 0.068(4) 0.033(2) -0.015(2) 0.0247(19) -0.002(3)
C14Y 0.094(3) 0.060(6) 0.104(4) 0.014(4) 0.088(2) 0.029(4)
C15Y 0.038(2) 0.048(4) 0.094(4) -0.023(3) 0.049(2) -0.004(3)
C16Y 0.038(2) 0.042(4) 0.073(4) -0.018(3) 0.040(2) -0.004(3)
C11Z 0.0390(18) 0.019(3) 0.047(2) 0.007(2) 0.0351(15) 0.005(2)
C12Z 0.061(3) 0.053(3) 0.0289(19) -0.010(2) 0.0283(18) 0.010(3)
C13Z 0.044(3) 0.068(4) 0.033(2) -0.015(2) 0.0247(19) -0.002(3)
C14Z 0.094(3) 0.060(6) 0.104(4) 0.014(4) 0.088(2) 0.029(4)
C15Z 0.038(2) 0.048(4) 0.094(4) -0.023(3) 0.049(2) -0.004(3)
C16Z 0.038(2) 0.042(4) 0.073(4) -0.018(3) 0.040(2) -0.004(3)
S21 0.0139(2) 0.0177(3) 0.0178(2) 0.00069(19) 0.00530(18) 0.00049(19)
C22 0.0153(8) 0.0197(11) 0.0149(9) 0.0003(8) 0.0048(7) -0.0001(8)
C23 0.0139(9) 0.0222(11) 0.0151(9) 0.0009(8) 0.0019(7) 0.0027(8)
S24 0.0186(2) 0.0178(3) 0.0161(2) 0.0010(2) 0.00293(19) 0.0018(2)
C25 0.0143(9) 0.0192(11) 0.0184(10) 0.0003(8) 0.0036(8) 0.0012(8)
C26 0.0174(10) 0.0317(14) 0.0301(12) 0.0068(11) 0.0092(9) 0.0002(10)
C27 0.0176(11) 0.0421(18) 0.0449(17) 0.0077(14) 0.0112(11) 0.0049(12)
C28 0.0217(12) 0.0344(16) 0.0360(16) 0.0051(13) 0.0026(12) 0.0091(12)
C29 0.0315(13) 0.0241(13) 0.0247(12) 0.0050(10) 0.0090(10) 0.0064(11)
C30 0.0194(9) 0.0220(12) 0.0211(10) 0.0014(9) 0.0070(8) 0.0024(9)
C31 0.0185(10) 0.0216(12) 0.0225(11) 0.0037(9) 0.0014(9) 0.0008(9)
C32 0.0284(13) 0.0353(16) 0.0244(12) 0.0062(11) 0.0063(10) -0.0054(12)
C33 0.0341(15) 0.0338(16) 0.0414(17) 0.0118(14) 0.0088(13) -0.0077(13)
C34 0.0263(14) 0.0315(16) 0.0403(18) 0.0003(14) 0.0010(13) 0.0017(13)
C35 0.0253(13) 0.0307(15) 0.0340(15) -0.0062(12) 0.0052(11) 0.0022(12)
C36 0.0228(11) 0.0300(14) 0.0252(12) -0.0046(11) 0.0070(9) -0.0006(11)
S41 0.0179(2) 0.0186(3) 0.0137(2) -0.00001(18) 0.00807(17) 0.0017(2)
C42 0.0162(8) 0.0242(11) 0.0120(8) 0.0019(8) 0.0050(7) 0.0008(8)
C43 0.0204(9) 0.0257(12) 0.0140(9) 0.0019(8) 0.0064(8) 0.0034(9)
S44 0.0219(2) 0.0206(3) 0.0145(2) 0.0006(2) 0.00486(19) 0.0050(2)
C45 0.0197(9) 0.0277(12) 0.0136(9) 0.0000(8) 0.0069(7) 0.0033(9)
C46 0.0217(10) 0.0318(14) 0.0193(10) -0.0058(10) 0.0091(8) -0.0009(10)
C47 0.0291(12) 0.0403(17) 0.0250(12) -0.0123(12) 0.0101(10) -0.0017(12)
C48 0.0452(16) 0.053(2) 0.0171(11) -0.0081(12) 0.0109(11) 0.0107(16)
C49 0.0571(17) 0.052(2) 0.0214(11) 0.0069(12) 0.0244(11) 0.0138(16)
C50 0.0429(13) 0.0344(16) 0.0226(11) 0.0035(10) 0.0200(10) 0.0057(13)
C51 0.0278(12) 0.0343(15) 0.0173(10) 0.0050(10) 0.0073(9) 0.0095(11)
C52 0.0443(18) 0.0340(17) 0.0269(14) 0.0072(13) 0.0058(13) 0.0074(15)
C53 0.0499(19) 0.0425(19) 0.0348(16) 0.0125(14) 0.0142(14) 0.0160(16)
C54 0.0382(15) 0.062(2) 0.0302(14) 0.0180(15) 0.0133(12) 0.0238(16)
C55 0.0263(12) 0.066(2) 0.0208(12) 0.0047(14) 0.0073(10) 0.0131(15)
C56 0.0222(11) 0.0498(19) 0.0182(11) 0.0008(12) 0.0060(9) 0.0083(12)
P60 0.0157(2) 0.0312(3) 0.0172(2) -0.0056(2) 0.00781(19) -0.0022(2)
C61 0.0150(8) 0.0317(13) 0.0191(9) -0.0028(9) 0.0083(7) -0.0005(9)
C62 0.0199(10) 0.0421(17) 0.0242(11) 0.0062(11) 0.0086(9) -0.0025(11)
C63 0.0265(12) 0.0393(17) 0.0404(15) 0.0102(13) 0.0134(11) -0.0057(12)
C64 0.0199(10) 0.0383(16) 0.0339(14) -0.0022(12) 0.0112(10) -0.0059(11)
C65 0.0154(10) 0.0386(16) 0.0268(12) -0.0053(12) 0.0041(9) 0.0002(11)
C66 0.0159(9) 0.0283(13) 0.0262(12) -0.0042(10) 0.0045(9) -0.0001(10)
C71 0.0177(9) 0.0323(13) 0.0177(9) -0.0074(9) 0.0088(7) -0.0036(10)
C72 0.0236(11) 0.0378(16) 0.0217(11) -0.0102(11) 0.0067(9) 0.0036(11)
C73 0.0288(13) 0.0387(17) 0.0268(13) -0.0032(12) 0.0081(11) 0.0066(13)
C74 0.0261(12) 0.0382(16) 0.0200(11) -0.0023(11) 0.0073(9) -0.0037(12)
C75 0.0311(12) 0.0358(15) 0.0171(10) -0.0075(10) 0.0102(9) -0.0077(12)
C76 0.0253(10) 0.0297(13) 0.0190(10) -0.0076(9) 0.0108(8) -0.0037(10)
C81 0.0199(9) 0.0372(15) 0.0208(10) -0.0075(10) 0.0110(8) -0.0056(10)
C82 0.0281(12) 0.090(3) 0.0243(12) -0.0167(16) 0.0146(10) -0.0139(17)
C83 0.0468(17) 0.101(4) 0.0239(12) -0.0172(17) 0.0214(12) -0.009(2)
C84 0.0408(13) 0.055(2) 0.0337(12) -0.0024(14) 0.0277(10) -0.0001(15)
C85 0.0258(10) 0.0367(16) 0.0383(13) 0.0010(11) 0.0224(9) 0.0024(11)
C86 0.0216(10) 0.0353(15) 0.0278(11) -0.0067(11) 0.0129(9) -0.0026(11)
C91 0.0241(10) 0.0310(14) 0.0215(10) -0.0046(10) 0.0108(9) -0.0033(10)
C92 0.0408(13) 0.0375(17) 0.0287(12) -0.0026(11) 0.0214(10) -0.0051(13)
C93 0.0637(19) 0.0361(18) 0.0368(14) -0.0020(13) 0.0311(13) -0.0082(16)
C94 0.0544(18) 0.0339(17) 0.0256(13) -0.0029(12) 0.0174(12) 0.0041(15)
C95 0.0343(14) 0.0390(17) 0.0325(14) -0.0085(13) 0.0151(11) 0.0024(13)
C96 0.0303(12) 0.0351(16) 0.0369(14) -0.0085(12) 0.0191(10) -0.0044(12)
O101 0.081(4) 0.127(5) 0.138(5) -0.033(4) -0.027(4) 0.028(4)
C102 0.084(4) 0.100(4) 0.115(4) 0.004(4) 0.013(4) 0.024(3)
C103 0.099(6) 0.092(6) 0.120(7) -0.011(5) 0.023(5) -0.007(5)
N104 0.106(4) 0.115(4) 0.124(4) 0.006(4) 0.011(4) 0.015(4)
C105 0.103(5) 0.137(6) 0.122(6) 0.044(5) 0.024(5) 0.027(5)
C106 0.144(7) 0.100(6) 0.079(5) -0.018(5) -0.032(5) 0.003(6)
O111 0.081(4) 0.127(5) 0.138(5) -0.033(4) -0.027(4) 0.028(4)
C112 0.084(4) 0.100(4) 0.115(4) 0.004(4) 0.013(4) 0.024(3)
C113 0.099(6) 0.092(6) 0.120(7) -0.011(5) 0.023(5) -0.007(5)
N114 0.106(4) 0.115(4) 0.124(4) 0.006(4) 0.011(4) 0.015(4)
C115 0.103(5) 0.137(6) 0.122(6) 0.044(5) 0.024(5) 0.027(5)
C116 0.144(7) 0.100(6) 0.079(5) -0.018(5) -0.032(5) 0.003(6)

loop_
_atom_type_symbol
_atom_type_description
_atom_type_scat_dispersion_real
_atom_type_scat_dispersion_imag
_atom_type_scat_source
C C 0.0033 0.0016 'International Tables Vol C Tables 4.2.6.8 and 6.1.1.4'
H H 0.0000 0.0000 'International Tables Vol C Tables 4.2.6.8 and 6.1.1.4'
P P 0.1023 0.0942 'International Tables Vol C Tables 4.2.6.8 and 6.1.1.4'
S S 0.1246 0.1234 'International Tables Vol C Tables 4.2.6.8 and 6.1.1.4'
Re Re -1.0185 7.2310 'International Tables Vol C Tables 4.2.6.8 and 6.1.1.4'
N N 0.0061 0.0033 'International Tables Vol C Tables 4.2.6.8 and 6.1.1.4'
O O 0.0106 0.0060 'International Tables Vol C Tables 4.2.6.8 and 6.1.1.4'

loop_
_geom_angle_atom_site_label_1
_geom_angle_atom_site_label_2
_geom_angle_atom_site_label_3
_geom_angle
S41 Re1 S24 116.45(3)
S41 Re1 S44 82.05(2)
S24 Re1 S44 82.69(2)
S41 Re1 S21 86.59(2)
S24 Re1 S21 81.78(2)
S44 Re1 S21 154.18(3)
S41 Re1 S1 84.77(3)
S24 Re1 S1 154.47(2)
S44 Re1 S1 115.95(2)
S21 Re1 S1 85.78(2)
S41 Re1 S4 153.22(3)
S24 Re1 S4 83.32(3)
S44 Re1 S4 82.95(3)
S21 Re1 S4 115.42(3)
S1 Re1 S4 82.04(3)
C2 S1 Re1 109.17(13)
C3 C2 C5 123.9(3)
C3 C2 S1 119.5(3)
C5 C2 S1 116.6(3)
C2 C3 C11X 110.6(4)
C2 C3 C11 126.4(4)
C2 C3 C11Z 124.2(5)
C2 C3 C11Y 134.9(5)
C2 C3 S4 120.4(3)
C11X C3 S4 128.5(3)
C11 C3 S4 112.2(4)
C11Z C3 S4 110.9(5)
C11Y C3 S4 104.7(4)
C3 S4 Re1 108.61(14)
C6 C5 C10 118.6(4)
C6 C5 C2 122.2(3)
C10 C5 C2 119.2(4)
C5 C6 C7 119.9(4)
C8 C7 C6 119.7(4)
C9 C8 C7 120.4(4)
C8 C9 C10 120.3(4)
C9 C10 C5 120.9(5)
C12 C11 C16 120.0
C12 C11 C3 113.7(5)
C16 C11 C3 126.3(5)
C11 C12 C13 120.0
C14 C13 C12 120.0
C13 C14 C15 120.0
C16 C15 C14 120.0
C15 C16 C11 120.0
C12X C11X C16X 120.0
C12X C11X C3 116.2(3)
C16X C11X C3 123.0(3)
C13X C12X C11X 120.0
C12X C13X C14X 120.0
C15X C14X C13X 120.0
C14X C15X C16X 120.0
C15X C16X C11X 120.0
C12Y C11Y C16Y 120.0
C12Y C11Y C3 112.2(6)
C16Y C11Y C3 127.3(6)
C11Y C12Y C13Y 120.0
C14Y C13Y C12Y 120.0
C13Y C14Y C15Y 120.0
C14Y C15Y C16Y 120.0
C15Y C16Y C11Y 120.0
C12Z C11Z C16Z 120.0
C12Z C11Z C3 124.0(6)
C16Z C11Z C3 115.7(6)
C11Z C12Z C13Z 120.0
C14Z C13Z C12Z 120.0
C13Z C14Z C15Z 120.0
C14Z C15Z C16Z 120.0
C15Z C16Z C11Z 120.0
C22 S21 Re1 109.71(9)
C23 C22 C25 125.2(2)
C23 C22 S21 119.06(18)
C25 C22 S21 115.78(19)
C22 C23 C31 127.7(2)
C22 C23 S24 119.25(19)
C31 C23 S24 112.9(2)
C23 S24 Re1 109.91(10)
C26 C25 C30 118.6(2)
C26 C25 C22 121.8(3)
C30 C25 C22 119.6(2)
C25 C26 C27 120.1(3)
C28 C27 C26 120.7(3)
C27 C28 C29 119.8(3)
C28 C29 C30 120.0(3)
C25 C30 C29 120.8(3)
C32 C31 C36 119.0(3)
C32 C31 C23 119.9(3)
C36 C31 C23 120.7(3)
C31 C32 C33 120.6(3)
C34 C33 C32 118.9(4)
C35 C34 C33 121.2(3)
C34 C35 C36 120.1(3)
C35 C36 C31 120.1(3)
C42 S41 Re1 109.62(10)
C43 C42 C45 124.5(2)
C43 C42 S41 119.4(2)
C45 C42 S41 116.1(2)
C42 C43 C51 126.6(3)
C42 C43 S44 119.10(19)
C51 C43 S44 114.3(2)
C43 S44 Re1 109.79(10)
C46 C45 C50 118.6(3)
C46 C45 C42 120.9(3)
C50 C45 C42 120.5(3)
C47 C46 C45 120.7(3)
C48 C47 C46 120.0(3)
C47 C48 C49 120.2(3)
C48 C49 C50 120.3(3)
C49 C50 C45 120.1(3)
C56 C51 C52 119.8(3)
C56 C51 C43 120.5(3)
C52 C51 C43 119.7(3)
C53 C52 C51 120.2(3)
C54 C53 C52 120.0(4)
C53 C54 C55 120.3(3)
C54 C55 C56 120.3(3)
C51 C56 C55 119.3(4)
C91 P60 C61 108.20(14)
C91 P60 C71 109.03(14)
C61 P60 C71 112.60(14)
C91 P60 C81 110.38(16)
C61 P60 C81 107.73(13)
C71 P60 C81 108.89(13)
C62 C61 C66 119.5(3)
C62 C61 P60 121.5(2)
C66 C61 P60 118.8(2)
C63 C62 C61 119.8(3)
C64 C63 C62 120.3(3)
C65 C64 C63 120.3(3)
C64 C65 C66 120.2(3)
C65 C66 C61 119.9(3)
C72 C71 C76 120.0(2)
C72 C71 P60 120.5(2)
C76 C71 P60 119.5(2)
C73 C72 C71 119.7(3)
C72 C73 C74 120.5(3)
C75 C74 C73 119.6(3)
C74 C75 C76 120.8(3)
C75 C76 C71 119.3(3)
C86 C81 C82 119.1(3)
C86 C81 P60 121.1(2)
C82 C81 P60 119.8(2)
C81 C82 C83 120.0(3)
C84 C83 C82 120.1(3)
C85 C84 C83 119.7(3)
C84 C85 C86 120.9(3)
C81 C86 C85 120.1(3)
C92 C91 C96 119.9(3)
C92 C91 P60 119.5(3)
C96 C91 P60 120.5(3)
C93 C92 C91 119.1(4)
C94 C93 C92 120.5(4)
C95 C94 C93 120.6(4)
C94 C95 C96 119.7(4)
C95 C96 C91 120.2(3)
O101 C102 N104 120.7(3)
O101 C102 C103 124.0(4)
N104 C102 C103 115.3(3)
C102 N104 C106 114.9(4)
C102 N104 C105 115.9(4)
C106 N104 C105 129.2(5)
O111 C112 N114 120.7(5)
O111 C112 C113 124.6(5)
N114 C112 C113 114.8(4)
C112 N114 C116 114.9(6)
C112 N114 C115 115.8(5)
C116 N114 C115 129.3(7)

loop_
_geom_bond_atom_site_label_1
_geom_bond_atom_site_label_2
_geom_bond_distance
Re1 S41 2.3261(6)
Re1 S24 2.3287(7)
Re1 S44 2.3308(6)
Re1 S21 2.3357(6)
Re1 S1 2.3419(7)
Re1 S4 2.3438(8)
S1 C2 1.740(3)
C2 C3 1.338(6)
C2 C5 1.480(5)
C3 C11X 1.519(6)
C3 C11 1.521(9)
C3 C11Z 1.570(10)
C3 C11Y 1.601(10)
C3 S4 1.741(4)
C5 C6 1.368(5)
C5 C10 1.395(5)
C6 C7 1.397(6)
C7 C8 1.377(6)
C8 C9 1.349(7)
C9 C10 1.363(7)
C11 C12 1.3900
C11 C16 1.3901
C12 C13 1.3900
C13 C14 1.3900
C14 C15 1.3900
C15 C16 1.3900
C11X C12X 1.3900
C11X C16X 1.3900
C12X C13X 1.3900
C13X C14X 1.3900
C14X C15X 1.3900
C15X C16X 1.3900
C11Y C12Y 1.3900
C11Y C16Y 1.3900
C12Y C13Y 1.3900
C13Y C14Y 1.3900
C14Y C15Y 1.3900
C15Y C16Y 1.3900
C11Z C12Z 1.3900
C11Z C16Z 1.3900
C12Z C13Z 1.3900
C13Z C14Z 1.3900
C14Z C15Z 1.3900
C15Z C16Z 1.3900
S21 C22 1.742(3)
C22 C23 1.356(4)
C22 C25 1.483(3)
C23 C31 1.476(4)
C23 S24 1.741(2)
C25 C26 1.391(4)
C25 C30 1.392(4)
C26 C27 1.399(4)
C27 C28 1.369(6)
C28 C29 1.381(5)
C29 C30 1.393(4)
C31 C32 1.380(5)
C31 C36 1.401(4)
C32 C33 1.391(5)
C33 C34 1.389(6)
C34 C35 1.355(6)
C35 C36 1.381(5)
S41 C42 1.740(2)
C42 C43 1.358(4)
C42 C45 1.483(4)
C43 C51 1.485(4)
C43 S44 1.735(3)
C45 C46 1.396(4)
C45 C50 1.396(4)
C46 C47 1.391(4)
C47 C48 1.375(5)
C48 C49 1.380(6)
C49 C50 1.394(5)
C51 C56 1.394(4)
C51 C52 1.395(5)
C52 C53 1.393(5)
C53 C54 1.378(5)
C54 C55 1.386(6)
C55 C56 1.404(5)
P60 C91 1.790(3)
P60 C61 1.792(3)
P60 C71 1.795(3)
P60 C81 1.801(3)
C61 C62 1.390(5)
C61 C66 1.405(4)
C62 C63 1.386(5)
C63 C64 1.385(4)
C64 C65 1.377(5)
C65 C66 1.381(4)
C71 C72 1.394(4)
C71 C76 1.400(4)
C72 C73 1.384(4)
C73 C74 1.392(5)
C74 C75 1.382(5)
C75 C76 1.387(4)
C81 C86 1.385(4)
C81 C82 1.395(4)
C82 C83 1.400(6)
C83 C84 1.378(5)
C84 C85 1.373(5)
C85 C86 1.388(5)
C91 C92 1.393(5)
C91 C96 1.400(5)
C92 C93 1.390(6)
C93 C94 1.385(6)
C94 C95 1.376(6)
C95 C96 1.384(5)
O101 C102 1.176(3)
C102 N104 1.361(5)
C102 C103 1.571(5)
N104 C106 1.419(6)
N104 C105 1.581(6)
O111 C112 1.176(3)
C112 N114 1.361(6)
C112 C113 1.571(6)
N114 C116 1.419(7)
N114 C115 1.581(6)
